data_7026306
loop_
_publ_author_name
'Hellmann, Benjamin J.'
'Mix, Andreas'
'Neumann, Beate'
'Stammler, Hans-Georg'
'Mitzel, Norbert W.'

_publ_section_title
;
 Trinuclear pyridyl functionalised hydroxylaminato complexes of aluminium,
 gallium and indium.
;
_journal_issue 30
_journal_name_full 'Dalton transactions (Cambridge, England : 2003)'
_journal_page_first 7073
_journal_page_last 7079
_journal_paper_doi 10.1039/c0dt00334d
_journal_volume 39
_journal_year 2010
_chemical_formula_moiety 'C22 H40 Al3 N3 O, 0.5(C7 H8)'
_chemical_formula_sum 'C25.5 H44 Al3 N3 O'
_chemical_formula_weight 489.58
_chemical_name_systematic ?
_space_group_IT_number 2
_symmetry_cell_setting triclinic
_symmetry_space_group_name_Hall '-P 1'
_symmetry_space_group_name_H-M 'P -1'
_atom_sites_solution_hydrogens geom
_atom_sites_solution_primary direct
_atom_sites_solution_secondary difmap
_audit_creation_method SHELXL-97
_cell_angle_alpha 76.4660(13)
_cell_angle_beta 72.5621(15)
_cell_angle_gamma 68.4506(14)
_cell_formula_units_Z 2
_cell_length_a 10.5821(2)
_cell_length_b 11.2748(3)
_cell_length_c 14.2400(4)
_cell_measurement_reflns_used 38586
_cell_measurement_temperature 100(2)
_cell_measurement_theta_max 27.485
_cell_measurement_theta_min 2.910
_cell_volume 1492.83(7)
_computing_cell_refinement 'HKL Scalepack (Otwinowski & Minor 1997)'
_computing_data_collection 'Collect, Bruker AXS, 2004'
_computing_data_reduction 'Denzo and Scalepack (Otwinowski & Minor, 1997)'
_computing_molecular_graphics 'SHELXTL-PLUS (1990)'
_computing_publication_material 'SHELXL-97 (Sheldrick, 1997)'
_computing_structure_refinement 'SHELXL-97 (Sheldrick, 1997)'
_computing_structure_solution 'SHELXS-97 (Sheldrick, 1990)'
_diffrn_ambient_temperature 100(2)
_diffrn_measured_fraction_theta_full 0.997
_diffrn_measured_fraction_theta_max 0.997
_diffrn_measurement_device_type KappaCCD
_diffrn_measurement_method CCD
_diffrn_radiation_monochromator graphite
_diffrn_radiation_source 'fine-focus sealed tube'
_diffrn_radiation_type MoK\a
_diffrn_radiation_wavelength 0.71073
_diffrn_reflns_av_R_equivalents 0.057
_diffrn_reflns_av_sigmaI/netI 0.0453
_diffrn_reflns_limit_h_max 13
_diffrn_reflns_limit_h_min -13
_diffrn_reflns_limit_k_max 14
_diffrn_reflns_limit_k_min -14
_diffrn_reflns_limit_l_max 18
_diffrn_reflns_limit_l_min -18
_diffrn_reflns_number 51015
_diffrn_reflns_theta_full 27.49
_diffrn_reflns_theta_max 27.49
_diffrn_reflns_theta_min 3.03
_exptl_absorpt_coefficient_mu 0.147
_exptl_absorpt_correction_T_max 0.9711
_exptl_absorpt_correction_T_min 0.9572
_exptl_absorpt_correction_type multi-scan
_exptl_absorpt_process_details 'Denzo and Scalepack (Otwinowski & Minor, 1997)'
_exptl_crystal_colour Colourless
_exptl_crystal_density_diffrn 1.089
_exptl_crystal_density_method 'not measured'
_exptl_crystal_description fragment
_exptl_crystal_F_000 530
_exptl_crystal_size_max 0.30
_exptl_crystal_size_mid 0.21
_exptl_crystal_size_min 0.20
_refine_diff_density_max 0.289
_refine_diff_density_min -0.257
_refine_diff_density_rms 0.046
_refine_ls_extinction_method none
_refine_ls_goodness_of_fit_ref 1.049
_refine_ls_hydrogen_treatment constr
_refine_ls_matrix_type full
_refine_ls_number_parameters 302
_refine_ls_number_reflns 6827
_refine_ls_number_restraints 0
_refine_ls_restrained_S_all 1.049
_refine_ls_R_factor_all 0.0696
_refine_ls_R_factor_gt 0.0431
_refine_ls_shift/su_max 0.001
_refine_ls_shift/su_mean 0.000
_refine_ls_structure_factor_coef Fsqd
_refine_ls_weighting_details 'calc w=1/[\s^2^(Fo^2^)+(0.0587P)^2^+0.2073P] where P=(Fo^2^+2Fc^2^)/3'
_refine_ls_weighting_scheme calc
_refine_ls_wR_factor_gt 0.1082
_refine_ls_wR_factor_ref 0.1181
_reflns_number_gt 4888
_reflns_number_total 6827
_reflns_threshold_expression >2sigma(I)
_cod_data_source_file c0dt00334d.txt
_cod_data_source_block compound1
_cod_depositor_comments
;
The following automatic conversions were performed:
'_atom_site_symetry_multiplicity' tag replaced with
'_atom_site_symmetry_multiplicity'.

Automatic conversion script
Id: cif_correct_tags 1440 2010-10-19 06:21:57Z saulius 

The following automatic conversions were performed:

'_symmetry_cell_setting' value 'Triclinic' changed to 'triclinic'
according to /home/saulius/struct/CIF-dictionaries/cif_core.dic
dictionary named 'cif_core.dic' version 2.4.2 from 2011-04-26.

Automatic conversion script
Id: cif_fix_values 1891 2012-01-12 08:04:46Z andrius 
;
_cod_original_cell_volume 1492.83(6)
_cod_original_formula_sum 'C25.50 H44 Al3 N3 O'
_cod_database_code 7026306

loop_
_symmetry_equiv_pos_as_xyz
'x, y, z'
'-x, -y, -z'

loop_
_atom_site_label
_atom_site_type_symbol
_atom_site_fract_x
_atom_site_fract_y
_atom_site_fract_z
_atom_site_U_iso_or_equiv
_atom_site_adp_type
_atom_site_occupancy
_atom_site_symmetry_multiplicity
_atom_site_calc_flag
_atom_site_refinement_flags
_atom_site_disorder_assembly
_atom_site_disorder_group
Al1 Al 0.94585(5) 0.75222(5) 0.17572(4) 0.02913(13) Uani 1 1 d . . .
Al2 Al 0.91973(5) 0.91880(5) 0.35053(4) 0.03154(14) Uani 1 1 d . . .
Al3 Al 0.39877(5) 1.22371(5) 0.18701(4) 0.03038(14) Uani 1 1 d . . .
O1 O 0.85899(10) 0.81469(10) 0.29522(8) 0.0252(2) Uani 1 1 d . . .
N2 N 0.90430(13) 0.58716(13) 0.19753(10) 0.0276(3) Uani 1 1 d . . .
N1 N 0.74873(13) 0.75371(12) 0.34064(9) 0.0245(3) Uani 1 1 d . . .
N3 N 0.43118(13) 1.03459(13) 0.18069(10) 0.0280(3) Uani 1 1 d . . .
C1 C 0.80042(16) 0.64712(15) 0.41495(11) 0.0270(3) Uani 1 1 d . . .
H1A H 0.7266 0.6073 0.4501 0.032 Uiso 1 1 calc R . .
H1B H 0.8222 0.6805 0.4646 0.032 Uiso 1 1 calc R . .
C2 C 0.93143(16) 0.54518(15) 0.36724(12) 0.0281(4) Uani 1 1 d . . .
H2A H 1.0101 0.5806 0.3426 0.034 Uiso 1 1 calc R . .
H2B H 0.9568 0.4696 0.4179 0.034 Uiso 1 1 calc R . .
C3 C 0.90895(16) 0.50340(15) 0.28252(12) 0.0270(3) Uani 1 1 d . . .
C4 C 0.88516(17) 0.38747(16) 0.29225(13) 0.0331(4) Uani 1 1 d . . .
H4 H 0.8897 0.3289 0.3521 0.040 Uiso 1 1 calc R . .
C5 C 0.85483(18) 0.35773(17) 0.21446(15) 0.0387(4) Uani 1 1 d . . .
H5 H 0.8380 0.2788 0.2205 0.046 Uiso 1 1 calc R . .
C6 C 0.84925(18) 0.44332(17) 0.12814(14) 0.0386(4) Uani 1 1 d . . .
H6 H 0.8280 0.4249 0.0739 0.046 Uiso 1 1 calc R . .
C7 C 0.87511(18) 0.55630(17) 0.12210(13) 0.0343(4) Uani 1 1 d . . .
H7 H 0.8723 0.6151 0.0623 0.041 Uiso 1 1 calc R . .
C8 C 0.62002(16) 0.84941(15) 0.38484(12) 0.0281(4) Uani 1 1 d . . .
H8A H 0.6384 0.8837 0.4356 0.034 Uiso 1 1 calc R . .
H8B H 0.5481 0.8070 0.4188 0.034 Uiso 1 1 calc R . .
C9 C 0.56345(17) 0.96081(16) 0.30840(13) 0.0309(4) Uani 1 1 d . . .
H9A H 0.4909 1.0305 0.3445 0.037 Uiso 1 1 calc R . .
H9B H 0.6405 0.9946 0.2688 0.037 Uiso 1 1 calc R . .
C10 C 0.50154(16) 0.93173(16) 0.23757(12) 0.0291(4) Uani 1 1 d . . .
C11 C 0.51570(18) 0.80772(17) 0.22792(14) 0.0366(4) Uani 1 1 d . . .
H11 H 0.5649 0.7364 0.2682 0.044 Uiso 1 1 calc R . .
C12 C 0.45853(18) 0.78735(18) 0.15994(14) 0.0392(4) Uani 1 1 d . . .
H12 H 0.4676 0.7025 0.1533 0.047 Uiso 1 1 calc R . .
C13 C 0.38855(19) 0.89173(18) 0.10227(14) 0.0388(4) Uani 1 1 d . . .
H13 H 0.3496 0.8803 0.0543 0.047 Uiso 1 1 calc R . .
C14 C 0.37569(17) 1.01242(18) 0.11480(13) 0.0337(4) Uani 1 1 d . . .
H14 H 0.3254 1.0842 0.0754 0.040 Uiso 1 1 calc R . .
C15 C 1.15031(19) 0.69226(19) 0.15496(16) 0.0455(5) Uani 1 1 d . . .
H15A H 1.1921 0.7273 0.0880 0.068 Uiso 1 1 calc R . .
H15B H 1.1852 0.5980 0.1623 0.068 Uiso 1 1 calc R . .
H15C H 1.1756 0.7217 0.2042 0.068 Uiso 1 1 calc R . .
C16 C 0.8564(2) 0.86432(18) 0.07066(13) 0.0421(4) Uani 1 1 d . . .
H16A H 0.7591 0.8660 0.0863 0.063 Uiso 1 1 calc R . .
H16B H 0.9066 0.8315 0.0072 0.063 Uiso 1 1 calc R . .
H16C H 0.8587 0.9517 0.0658 0.063 Uiso 1 1 calc R . .
C17 C 1.0450(3) 0.7982(2) 0.4334(2) 0.0663(7) Uani 1 1 d . . .
H17A H 0.9894 0.7663 0.4960 0.099 Uiso 1 1 calc R . .
H17B H 1.1000 0.8425 0.4475 0.099 Uiso 1 1 calc R . .
H17C H 1.1081 0.7255 0.3980 0.099 Uiso 1 1 calc R . .
C18 C 0.7625(2) 1.0449(2) 0.42814(15) 0.0488(5) Uani 1 1 d . . .
H18A H 0.7254 1.0005 0.4926 0.073 Uiso 1 1 calc R . .
H18B H 0.6887 1.0864 0.3917 0.073 Uiso 1 1 calc R . .
H18C H 0.7955 1.1103 0.4387 0.073 Uiso 1 1 calc R . .
C19 C 1.0053(2) 1.00758(19) 0.22357(17) 0.0526(6) Uani 1 1 d . . .
H19A H 1.0431 1.0673 0.2375 0.079 Uiso 1 1 calc R . .
H19B H 0.9342 1.0556 0.1855 0.079 Uiso 1 1 calc R . .
H19C H 1.0810 0.9437 0.1849 0.079 Uiso 1 1 calc R . .
C20 C 0.5860(2) 1.24401(18) 0.15033(14) 0.0413(4) Uani 1 1 d . . .
H20A H 0.6496 1.1852 0.1027 0.062 Uiso 1 1 calc R . .
H20B H 0.6221 1.2239 0.2100 0.062 Uiso 1 1 calc R . .
H20C H 0.5792 1.3330 0.1200 0.062 Uiso 1 1 calc R . .
C21 C 0.2888(2) 1.25544(19) 0.32314(13) 0.0421(5) Uani 1 1 d . . .
H21A H 0.2332 1.3468 0.3225 0.063 Uiso 1 1 calc R . .
H21B H 0.3524 1.2323 0.3672 0.063 Uiso 1 1 calc R . .
H21C H 0.2264 1.2030 0.3473 0.063 Uiso 1 1 calc R . .
C22 C 0.2858(2) 1.31932(19) 0.08897(14) 0.0446(5) Uani 1 1 d . . .
H22A H 0.2708 1.4116 0.0831 0.067 Uiso 1 1 calc R . .
H22B H 0.1953 1.3041 0.1109 0.067 Uiso 1 1 calc R . .
H22C H 0.3352 1.2898 0.0242 0.067 Uiso 1 1 calc R . .
C23A C 0.5612(6) 0.3979(5) 0.4664(4) 0.035(2) Uiso 0.25 1 d PG A -1
H23A H 0.5981 0.3287 0.4283 0.042 Uiso 0.25 1 calc PR A -1
C24A C 0.6036(5) 0.3845(4) 0.5528(4) 0.045(2) Uiso 0.25 1 d PG A -1
H24A H 0.6694 0.3063 0.5737 0.054 Uiso 0.25 1 calc PR A -1
C25A C 0.5497(5) 0.4857(6) 0.6086(3) 0.0318(17) Uiso 0.25 1 d PG A -1
H25A H 0.5786 0.4766 0.6677 0.038 Uiso 0.25 1 calc PR A -1
C26A C 0.4533(7) 0.6002(5) 0.5780(4) 0.033(2) Uiso 0.25 1 d PG A -1
H26A H 0.4165 0.6694 0.6161 0.040 Uiso 0.25 1 calc PR A -1
C27A C 0.4110(7) 0.6135(5) 0.4916(4) 0.037(6) Uiso 0.25 1 d PG A -1
H27A H 0.3451 0.6918 0.4706 0.045 Uiso 0.25 1 calc PR A -1
C28A C 0.4649(6) 0.5124(6) 0.4358(3) 0.0409(18) Uiso 0.25 1 d PG A -1
C29A C 0.4151(11) 0.5269(11) 0.3463(7) 0.058(2) Uiso 0.25 1 d P A -1
H29A H 0.4631 0.4483 0.3150 0.087 Uiso 0.25 1 calc PR A -1
H29B H 0.4350 0.6003 0.2994 0.087 Uiso 0.25 1 calc PR A -1
H29C H 0.3141 0.5418 0.3650 0.087 Uiso 0.25 1 calc PR A -1
C23B C 0.5893(5) 0.3929(4) 0.5149(4) 0.016(3) Uiso 0.25 1 d PG B -2
H23B H 0.6395 0.3149 0.4874 0.020 Uiso 0.25 1 calc PR B -2
C24B C 0.6093(5) 0.4075(4) 0.6032(3) 0.0264(14) Uiso 0.25 1 d PG B -2
H24B H 0.6731 0.3394 0.6359 0.032 Uiso 0.25 1 calc PR B -2
C25B C 0.5359(6) 0.5215(5) 0.6435(3) 0.017(2) Uiso 0.25 1 d PG B -2
H25B H 0.5495 0.5315 0.7038 0.020 Uiso 0.25 1 calc PR B -2
C26B C 0.4425(6) 0.6211(4) 0.5956(4) 0.040(2) Uiso 0.25 1 d PG B -2
H26B H 0.3923 0.6990 0.6232 0.048 Uiso 0.25 1 calc PR B -2
C27B C 0.4226(6) 0.6065(4) 0.5073(4) 0.027(3) Uiso 0.25 1 d PG B -2
H27B H 0.3588 0.6745 0.4746 0.032 Uiso 0.25 1 calc PR B -2
C28B C 0.4960(5) 0.4924(5) 0.4670(3) 0.0285(15) Uiso 0.25 1 d PG B -2
C29B C 0.4831(12) 0.4628(11) 0.3717(8) 0.051(3) Uiso 0.25 1 d P B -2
H29D H 0.5455 0.3760 0.3597 0.076 Uiso 0.25 1 calc PR B -2
H29E H 0.5090 0.5256 0.3156 0.076 Uiso 0.25 1 calc PR B -2
H29F H 0.3863 0.4679 0.3785 0.076 Uiso 0.25 1 calc PR B -2

loop_
_atom_site_aniso_label
_atom_site_aniso_U_11
_atom_site_aniso_U_22
_atom_site_aniso_U_33
_atom_site_aniso_U_23
_atom_site_aniso_U_13
_atom_site_aniso_U_12
Al1 0.0335(3) 0.0296(3) 0.0249(3) -0.0032(2) -0.0047(2) -0.0128(2)
Al2 0.0322(3) 0.0295(3) 0.0383(3) -0.0046(2) -0.0138(2) -0.0117(2)
Al3 0.0332(3) 0.0301(3) 0.0275(3) -0.0066(2) -0.0113(2) -0.0049(2)
O1 0.0247(5) 0.0279(6) 0.0254(6) -0.0021(5) -0.0054(4) -0.0125(5)
N2 0.0274(7) 0.0281(7) 0.0280(7) -0.0061(6) -0.0089(6) -0.0063(6)
N1 0.0224(6) 0.0256(7) 0.0262(7) -0.0012(5) -0.0050(5) -0.0107(5)
N3 0.0238(7) 0.0342(8) 0.0269(7) -0.0071(6) -0.0054(5) -0.0092(6)
C1 0.0297(8) 0.0260(8) 0.0246(8) -0.0005(7) -0.0076(7) -0.0091(7)
C2 0.0297(8) 0.0254(8) 0.0295(9) -0.0003(7) -0.0117(7) -0.0074(7)
C3 0.0225(8) 0.0252(8) 0.0315(9) -0.0046(7) -0.0078(6) -0.0043(6)
C4 0.0316(9) 0.0271(9) 0.0414(10) -0.0020(8) -0.0132(8) -0.0083(7)
C5 0.0364(10) 0.0288(9) 0.0566(12) -0.0111(9) -0.0164(9) -0.0095(8)
C6 0.0406(10) 0.0360(10) 0.0459(11) -0.0156(9) -0.0183(8) -0.0074(8)
C7 0.0363(9) 0.0361(10) 0.0322(9) -0.0075(8) -0.0122(8) -0.0086(8)
C8 0.0255(8) 0.0282(8) 0.0306(9) -0.0058(7) -0.0064(7) -0.0077(7)
C9 0.0288(8) 0.0258(8) 0.0404(10) -0.0071(7) -0.0158(7) -0.0038(7)
C10 0.0221(8) 0.0305(9) 0.0353(9) -0.0068(7) -0.0067(7) -0.0079(7)
C11 0.0323(9) 0.0341(10) 0.0492(11) -0.0081(8) -0.0150(8) -0.0115(8)
C12 0.0372(10) 0.0388(10) 0.0502(11) -0.0124(9) -0.0112(8) -0.0177(8)
C13 0.0401(10) 0.0491(11) 0.0385(10) -0.0104(9) -0.0117(8) -0.0224(9)
C14 0.0328(9) 0.0411(10) 0.0315(9) -0.0049(8) -0.0114(7) -0.0138(8)
C15 0.0391(10) 0.0436(11) 0.0541(12) -0.0176(9) 0.0051(9) -0.0200(9)
C16 0.0611(12) 0.0390(10) 0.0275(10) 0.0006(8) -0.0121(9) -0.0196(9)
C17 0.0756(16) 0.0512(13) 0.0972(19) 0.0007(13) -0.0635(15) -0.0214(12)
C18 0.0527(12) 0.0578(13) 0.0481(12) -0.0255(10) -0.0072(9) -0.0243(10)
C19 0.0519(12) 0.0320(10) 0.0686(15) -0.0133(10) 0.0063(10) -0.0199(9)
C20 0.0489(11) 0.0381(10) 0.0415(11) -0.0049(8) -0.0119(9) -0.0185(9)
C21 0.0426(11) 0.0435(11) 0.0345(10) -0.0126(9) -0.0111(8) -0.0012(9)
C22 0.0535(12) 0.0385(11) 0.0388(11) -0.0102(9) -0.0221(9) 0.0005(9)

loop_
_atom_type_symbol
_atom_type_description
_atom_type_scat_dispersion_real
_atom_type_scat_dispersion_imag
_atom_type_scat_source
C C 0.0033 0.0016 'International Tables Vol C Tables 4.2.6.8 and 6.1.1.4'
H H 0.0000 0.0000 'International Tables Vol C Tables 4.2.6.8 and 6.1.1.4'
Al Al 0.0645 0.0514 'International Tables Vol C Tables 4.2.6.8 and 6.1.1.4'
N N 0.0061 0.0033 'International Tables Vol C Tables 4.2.6.8 and 6.1.1.4'
O O 0.0106 0.0060 'International Tables Vol C Tables 4.2.6.8 and 6.1.1.4'

loop_
_geom_angle_atom_site_label_1
_geom_angle_atom_site_label_2
_geom_angle_atom_site_label_3
_geom_angle
O1 Al1 C16 110.71(7)
O1 Al1 C15 111.30(7)
C16 Al1 C15 120.66(9)
O1 Al1 N2 103.56(5)
C16 Al1 N2 106.43(7)
C15 Al1 N2 102.26(7)
O1 Al2 C17 106.10(7)
O1 Al2 C18 112.81(7)
C17 Al2 C18 111.45(11)
O1 Al2 C19 97.74(7)
C17 Al2 C19 117.61(11)
C18 Al2 C19 110.35(9)
C22 Al3 C21 110.78(8)
C22 Al3 C20 113.54(9)
C21 Al3 C20 115.46(8)
C22 Al3 N3 103.56(7)
C21 Al3 N3 106.10(7)
C20 Al3 N3 106.27(7)
N1 O1 Al1 104.47(8)
N1 O1 Al2 129.64(8)
Al1 O1 Al2 125.47(6)
C7 N2 C3 118.65(14)
C7 N2 Al1 118.10(12)
C3 N2 Al1 123.20(11)
C1 N1 C8 111.89(12)
C1 N1 O1 107.08(11)
C8 N1 O1 109.30(11)
C14 N3 C10 118.23(14)
C14 N3 Al3 116.44(11)
C10 N3 Al3 125.32(11)
N1 C1 C2 111.36(13)
N1 C1 H1A 109.4
C2 C1 H1A 109.4
N1 C1 H1B 109.4
C2 C1 H1B 109.4
H1A C1 H1B 108.0
C3 C2 C1 111.44(13)
C3 C2 H2A 109.3
C1 C2 H2A 109.3
C3 C2 H2B 109.3
C1 C2 H2B 109.3
H2A C2 H2B 108.0
N2 C3 C4 120.91(15)
N2 C3 C2 117.08(14)
C4 C3 C2 121.89(15)
C5 C4 C3 119.66(16)
C5 C4 H4 120.2
C3 C4 H4 120.2
C6 C5 C4 119.46(16)
C6 C5 H5 120.3
C4 C5 H5 120.3
C5 C6 C7 118.48(16)
C5 C6 H6 120.8
C7 C6 H6 120.8
N2 C7 C6 122.84(17)
N2 C7 H7 118.6
C6 C7 H7 118.6
N1 C8 C9 112.75(13)
N1 C8 H8A 109.0
C9 C8 H8A 109.0
N1 C8 H8B 109.0
C9 C8 H8B 109.0
H8A C8 H8B 107.8
C10 C9 C8 116.71(14)
C10 C9 H9A 108.1
C8 C9 H9A 108.1
C10 C9 H9B 108.1
C8 C9 H9B 108.1
H9A C9 H9B 107.3
N3 C10 C11 120.46(15)
N3 C10 C9 116.39(14)
C11 C10 C9 123.14(15)
C12 C11 C10 120.31(17)
C12 C11 H11 119.8
C10 C11 H11 119.8
C13 C12 C11 118.85(17)
C13 C12 H12 120.6
C11 C12 H12 120.6
C14 C13 C12 119.01(16)
C14 C13 H13 120.5
C12 C13 H13 120.5
N3 C14 C13 123.13(17)
N3 C14 H14 118.4
C13 C14 H14 118.4
Al1 C15 H15A 109.5
Al1 C15 H15B 109.5
H15A C15 H15B 109.5
Al1 C15 H15C 109.5
H15A C15 H15C 109.5
H15B C15 H15C 109.5
Al1 C16 H16A 109.5
Al1 C16 H16B 109.5
H16A C16 H16B 109.5
Al1 C16 H16C 109.5
H16A C16 H16C 109.5
H16B C16 H16C 109.5
Al2 C17 H17A 109.5
Al2 C17 H17B 109.5
H17A C17 H17B 109.5
Al2 C17 H17C 109.5
H17A C17 H17C 109.5
H17B C17 H17C 109.5
Al2 C18 H18A 109.5
Al2 C18 H18B 109.5
H18A C18 H18B 109.5
Al2 C18 H18C 109.5
H18A C18 H18C 109.5
H18B C18 H18C 109.5
Al2 C19 H19A 109.5
Al2 C19 H19B 109.5
H19A C19 H19B 109.5
Al2 C19 H19C 109.5
H19A C19 H19C 109.5
H19B C19 H19C 109.5
Al3 C20 H20A 109.5
Al3 C20 H20B 109.5
H20A C20 H20B 109.5
Al3 C20 H20C 109.5
H20A C20 H20C 109.5
H20B C20 H20C 109.5
Al3 C21 H21A 109.5
Al3 C21 H21B 109.5
H21A C21 H21B 109.5
Al3 C21 H21C 109.5
H21A C21 H21C 109.5
H21B C21 H21C 109.5
Al3 C22 H22A 109.5
Al3 C22 H22B 109.5
H22A C22 H22B 109.5
Al3 C22 H22C 109.5
H22A C22 H22C 109.5
H22B C22 H22C 109.5
C24A C23A C28A 120.0
C24A C23A H23A 120.0
C28A C23A H23A 120.0
C23A C24A C25A 120.0
C23A C24A H24A 120.0
C25A C24A H24A 120.0
C26A C25A C24A 120.0
C26A C25A H25A 120.0
C24A C25A H25A 120.0
C25A C26A C27A 120.0
C25A C26A H26A 120.0
C27A C26A H26A 120.0
C28A C27A C26A 120.0
C28A C27A H27A 120.0
C26A C27A H27A 120.0
C27A C28A C23A 120.0
C27A C28A C29A 119.1(6)
C23A C28A C29A 120.8(6)
C28A C29A H29A 109.5
C28A C29A H29B 109.5
H29A C29A H29B 109.5
C28A C29A H29C 109.5
H29A C29A H29C 109.5
H29B C29A H29C 109.5
C24B C23B C28B 120.0
C24B C23B H23B 120.0
C28B C23B H23B 120.0
C25B C24B C23B 120.0
C25B C24B H24B 120.0
C23B C24B H24B 120.0
C24B C25B C26B 120.0
C24B C25B H25B 120.0
C26B C25B H25B 120.0
C27B C26B C25B 120.0
C27B C26B H26B 120.0
C25B C26B H26B 120.0
C26B C27B C28B 120.0
C26B C27B H27B 120.0
C28B C27B H27B 120.0
C27B C28B C23B 120.0
C27B C28B C29B 125.5(6)
C23B C28B C29B 114.5(6)
C28B C29B H29D 109.5
C28B C29B H29E 109.5
H29D C29B H29E 109.5
C28B C29B H29F 109.5
H29D C29B H29F 109.5
H29E C29B H29F 109.5

loop_
_geom_bond_atom_site_label_1
_geom_bond_atom_site_label_2
_geom_bond_distance
Al1 O1 1.8397(11)
Al1 C16 1.9535(18)
Al1 C15 1.9650(19)
Al1 N2 2.0004(14)
Al2 O1 1.9240(11)
Al2 C17 1.965(2)
Al2 C18 1.976(2)
Al2 C19 1.982(2)
Al3 C22 1.9722(18)
Al3 C21 1.9765(18)
Al3 C20 1.9772(19)
Al3 N3 2.0510(14)
O1 N1 1.4769(15)
N2 C7 1.350(2)
N2 C3 1.351(2)
N1 C1 1.460(2)
N1 C8 1.463(2)
N3 C14 1.355(2)
N3 C10 1.357(2)
C1 C2 1.528(2)
C1 H1A 0.9900
C1 H1B 0.9900
C2 C3 1.501(2)
C2 H2A 0.9900
C2 H2B 0.9900
C3 C4 1.388(2)
C4 C5 1.382(2)
C4 H4 0.9500
C5 C6 1.376(3)
C5 H5 0.9500
C6 C7 1.377(2)
C6 H6 0.9500
C7 H7 0.9500
C8 C9 1.523(2)
C8 H8A 0.9900
C8 H8B 0.9900
C9 C10 1.504(2)
C9 H9A 0.9900
C9 H9B 0.9900
C10 C11 1.386(2)
C11 C12 1.383(2)
C11 H11 0.9500
C12 C13 1.371(3)
C12 H12 0.9500
C13 C14 1.366(3)
C13 H13 0.9500
C14 H14 0.9500
C15 H15A 0.9800
C15 H15B 0.9800
C15 H15C 0.9800
C16 H16A 0.9800
C16 H16B 0.9800
C16 H16C 0.9800
C17 H17A 0.9800
C17 H17B 0.9800
C17 H17C 0.9800
C18 H18A 0.9800
C18 H18B 0.9800
C18 H18C 0.9800
C19 H19A 0.9800
C19 H19B 0.9800
C19 H19C 0.9800
C20 H20A 0.9800
C20 H20B 0.9800
C20 H20C 0.9800
C21 H21A 0.9800
C21 H21B 0.9800
C21 H21C 0.9800
C22 H22A 0.9800
C22 H22B 0.9800
C22 H22C 0.9800
C23A C24A 1.3900
C23A C28A 1.3900
C23A H23A 0.9500
C24A C25A 1.3900
C24A H24A 0.9500
C25A C26A 1.3900
C25A H25A 0.9500
C26A C27A 1.3900
C26A H26A 0.9500
C27A C28A 1.3900
C27A H27A 0.9500
C28A C29A 1.473(11)
C29A H29A 0.9800
C29A H29B 0.9800
C29A H29C 0.9800
C23B C24B 1.3900
C23B C28B 1.3900
C23B H23B 0.9500
C24B C25B 1.3900
C24B H24B 0.9500
C25B C26B 1.3900
C25B H25B 0.9500
C26B C27B 1.3900
C26B H26B 0.9500
C27B C28B 1.3900
C27B H27B 0.9500
C28B C29B 1.526(11)
C29B H29D 0.9800
C29B H29E 0.9800
C29B H29F 0.9800
